data_4331859
loop_
_publ_author_name
'Zhong, Qi'
'Wang, Huaishan'
'Qian, Guodong'
'Wang, Zhiyu'
'Zhang, Jiahua'
'Qiu, Jianrong'
'Wang, Minquan'

_publ_section_title
;
 Novel Stoichiometrically Erbium&#x2212;Ytterbium Cocrystalline Complex
 Exhibiting Enhanced Near-Infrared Luminescence
;
_journal_issue 11
_journal_name_full 'Inorganic Chemistry'
_journal_page_first 4537
_journal_page_last 4543
_journal_paper_doi 10.1021/ic051697y
_journal_volume 45
_journal_year 2006
_chemical_formula_moiety 'C51 H30 F18 Er O8 P2 '
_chemical_formula_sum 'C51 H30 Er F18 O8 P2'
_chemical_formula_weight 1341.97
_space_group_IT_number 14
_symmetry_cell_setting monoclinic
_symmetry_Int_Tables_number 14
_symmetry_space_group_name_Hall '-P 2yn'
_symmetry_space_group_name_H-M 'P 1 21/n 1'
_cell_angle_alpha 90
_cell_angle_beta 93.4940(8)
_cell_angle_gamma 90
_cell_formula_units_Z 4
_cell_length_a 17.4229(5)
_cell_length_b 15.5910(3)
_cell_length_c 20.5218(8)
_cell_measurement_reflns_used 44035
_cell_measurement_temperature 293(1)
_cell_measurement_theta_max 27.3
_cell_measurement_theta_min 1.3
_cell_volume 5564.2(3)
_computing_cell_refinement PROCESS-AUTO
_computing_data_collection PROCESS-AUTO
_computing_data_reduction CrystalStructure
_computing_publication_material 'CrystalStructure 3.6.0'
_computing_structure_refinement CRYSTALS
_computing_structure_solution SHELXS97
_diffrn_detector_area_resol_mean 10.00
_diffrn_measured_fraction_theta_full 0.9884
_diffrn_measured_fraction_theta_max 0.9757
_diffrn_measurement_device_type 'Rigaku RAXIS-RAPID'
_diffrn_measurement_method \w
_diffrn_radiation_type 'Mo K\a'
_diffrn_radiation_wavelength 0.7107
_diffrn_reflns_av_R_equivalents 0.056
_diffrn_reflns_limit_h_max 19
_diffrn_reflns_limit_h_min -22
_diffrn_reflns_limit_k_max 18
_diffrn_reflns_limit_k_min -20
_diffrn_reflns_limit_l_max 26
_diffrn_reflns_limit_l_min -26
_diffrn_reflns_number 47260
_diffrn_reflns_theta_full 26.00
_diffrn_reflns_theta_max 27.33
_exptl_absorpt_coefficient_mu 1.673
_exptl_absorpt_correction_T_max 0.740
_exptl_absorpt_correction_T_min 0.587
_exptl_absorpt_correction_type multi-scan
_exptl_absorpt_process_details
;
    Higashi, T. (1995). Program for Absorption Correction.
    Rigaku Corporation, Tokyo, Japan.
;
_exptl_crystal_colour colorless
_exptl_crystal_density_diffrn 1.602
_exptl_crystal_density_method 'not measured'
_exptl_crystal_description block
_exptl_crystal_F_000 2640.00
_exptl_crystal_size_max 0.30
_exptl_crystal_size_mid 0.30
_exptl_crystal_size_min 0.18
_refine_diff_density_max 0.88
_refine_diff_density_min -0.76
_refine_ls_extinction_method none
_refine_ls_goodness_of_fit_ref 1.013
_refine_ls_hydrogen_treatment refall
_refine_ls_number_parameters 721
_refine_ls_number_reflns 7240
_refine_ls_R_factor_gt 0.0400
_refine_ls_shift/su_max 0.0120
_refine_ls_structure_factor_coef Fsqd
_refine_ls_weighting_details 'w = 1/[0.0010Fo^2^ + 1.0000\s(Fo^2^)]/(4Fo^2^)'
_refine_ls_weighting_scheme calc
_refine_ls_wR_factor_ref 0.0940
_reflns_number_gt 7272
_reflns_number_total 12285
_reflns_threshold_expression F^2^>2.0\s(F^2^)
_cod_data_source_file ic051697ysup1.cif
_cod_data_source_block '_WHS1_____________________'
_cod_original_formula_sum 'C51 H30 F18 Er O8 P2 '
_cod_database_code 4331859

loop_
_symmetry_equiv_pos_site_id
_symmetry_equiv_pos_as_xyz
1 +X,+Y,+Z
2 1/2-X,1/2+Y,1/2-Z
3 -X,-Y,-Z
4 1/2+X,1/2-Y,1/2+Z

loop_
_atom_site_label
_atom_site_type_symbol
_atom_site_fract_x
_atom_site_fract_y
_atom_site_fract_z
_atom_site_U_iso_or_equiv
_atom_site_adp_type
_atom_site_occupancy
_atom_site_symmetry_multiplicity
_atom_site_calc_flag
_atom_site_refinement_flags
Er(1) Er 0.25797(1) 0.26545(1) 0.48983(1) 0.04299(7) Uani 1.00 1 d .
P(1) P 0.13546(9) 0.36640(9) 0.60525(8) 0.0526(4) Uani 1.00 1 d .
P(2) P 0.31466(9) 0.07030(9) 0.40680(8) 0.0513(4) Uani 1.00 1 d .
F(1) F -0.0071(5) 0.1143(5) 0.3584(5) 0.234(4) Uani 1.00 1 d .
F(2) F -0.0100(5) 0.1255(5) 0.4508(5) 0.243(5) Uani 1.00 1 d .
F(3) F 0.0638(3) 0.0458(3) 0.4136(5) 0.200(3) Uani 1.00 1 d .
F(4) F 0.1714(5) 0.3895(5) 0.2708(4) 0.216(4) Uani 1.00 1 d .
F(5) F 0.0576(4) 0.3908(5) 0.2855(4) 0.219(4) Uani 1.00 1 d .
F(6) F 0.1296(6) 0.4656(4) 0.3385(4) 0.202(4) Uani 1.00 1 d .
F(7) F 0.4198(6) 0.3120(9) 0.3035(4) 0.295(6) Uani 1.00 1 d .
F(8) F 0.4894(4) 0.4096(4) 0.3369(3) 0.157(3) Uani 1.00 1 d .
F(9) F 0.5028(6) 0.2890(6) 0.3728(6) 0.255(5) Uani 1.00 1 d .
F(10) F 0.3974(4) 0.5960(4) 0.4916(4) 0.202(3) Uani 1.00 1 d .
F(11) F 0.2844(6) 0.5902(4) 0.4793(6) 0.236(5) Uani 1.00 1 d .
F(12) F 0.3308(8) 0.5554(5) 0.5643(4) 0.266(5) Uani 1.00 1 d .
F(13) F 0.5210(4) 0.2203(7) 0.6050(6) 0.276(6) Uani 1.00 1 d .
F(14) F 0.4823(4) 0.3378(5) 0.6328(4) 0.185(3) Uani 1.00 1 d .
F(15) F 0.4873(5) 0.2402(7) 0.6964(5) 0.258(5) Uani 1.00 1 d .
F(16) F 0.2182(6) 0.0171(4) 0.6387(4) 0.229(4) Uani 1.00 1 d .
F(17) F 0.2743(5) 0.0553(7) 0.7149(4) 0.278(5) Uani 1.00 1 d .
F(18) F 0.1770(5) 0.1083(5) 0.6887(5) 0.239(5) Uani 1.00 1 d .
O(1) O 0.1673(2) 0.3274(2) 0.5463(2) 0.061(1) Uani 1.00 1 d .
O(2) O 0.2990(2) 0.1381(2) 0.4553(2) 0.061(1) Uani 1.00 1 d .
O(3) O 0.1461(2) 0.1837(2) 0.4565(2) 0.060(1) Uani 1.00 1 d .
O(4) O 0.1979(2) 0.3312(2) 0.4007(2) 0.064(1) Uani 1.00 1 d .
O(5) O 0.3552(2) 0.2941(3) 0.4183(2) 0.067(1) Uani 1.00 1 d .
O(6) O 0.2938(2) 0.4103(2) 0.5041(2) 0.065(1) Uani 1.00 1 d .
O(7) O 0.3679(2) 0.2672(3) 0.5591(2) 0.065(1) Uani 1.00 1 d .
O(8) O 0.2370(2) 0.1729(2) 0.5780(2) 0.063(1) Uani 1.00 1 d .
C(1) C 0.1978(4) 0.3549(4) 0.6775(3) 0.065(2) Uani 1.00 1 d .
C(2) C 0.2703(4) 0.3898(5) 0.6774(4) 0.086(3) Uani 1.00 1 d .
C(3) C 0.3225(5) 0.3809(7) 0.7311(6) 0.113(4) Uani 1.00 1 d .
C(4) C 0.2987(7) 0.3367(7) 0.7847(5) 0.119(4) Uani 1.00 1 d .
C(5) C 0.2278(7) 0.3026(6) 0.7853(5) 0.113(4) Uani 1.00 1 d .
C(6) C 0.1767(5) 0.3116(5) 0.7323(4) 0.089(3) Uani 1.00 1 d .
C(7) C 0.0460(3) 0.3170(4) 0.6198(3) 0.055(2) Uani 1.00 1 d .
C(8) C -0.0101(4) 0.3581(5) 0.6534(4) 0.081(3) Uani 1.00 1 d .
C(9) C -0.0781(5) 0.3169(6) 0.6641(4) 0.103(3) Uani 1.00 1 d .
C(10) C -0.0908(5) 0.2363(6) 0.6432(5) 0.104(3) Uani 1.00 1 d .
C(11) C -0.0368(5) 0.1949(5) 0.6101(5) 0.111(3) Uani 1.00 1 d .
C(12) C 0.0326(4) 0.2353(4) 0.5982(4) 0.078(2) Uani 1.00 1 d .
C(13) C 0.1202(3) 0.4790(4) 0.5933(3) 0.056(2) Uani 1.00 1 d .
C(14) C 0.1228(4) 0.5363(4) 0.6449(4) 0.083(3) Uani 1.00 1 d .
C(15) C 0.1109(5) 0.6226(5) 0.6321(5) 0.104(3) Uani 1.00 1 d .
C(16) C 0.0955(5) 0.6518(5) 0.5715(6) 0.105(4) Uani 1.00 1 d .
C(17) C 0.0928(5) 0.5966(6) 0.5204(5) 0.106(3) Uani 1.00 1 d .
C(18) C 0.1057(4) 0.5090(5) 0.5303(4) 0.083(3) Uani 1.00 1 d .
C(19) C 0.4144(3) 0.0684(3) 0.3925(3) 0.054(2) Uani 1.00 1 d .
C(20) C 0.4422(4) 0.0403(5) 0.3354(4) 0.080(2) Uani 1.00 1 d .
C(21) C 0.5206(5) 0.0399(6) 0.3281(5) 0.100(3) Uani 1.00 1 d .
C(22) C 0.5706(4) 0.0654(5) 0.3772(5) 0.096(3) Uani 1.00 1 d .
C(23) C 0.5434(5) 0.0920(6) 0.4341(5) 0.102(3) Uani 1.00 1 d .
C(24) C 0.4655(4) 0.0943(5) 0.4420(4) 0.080(2) Uani 1.00 1 d .
C(25) C 0.2884(3) -0.0331(4) 0.4373(3) 0.056(2) Uani 1.00 1 d .
C(26) C 0.2367(4) -0.0362(4) 0.4852(4) 0.072(2) Uani 1.00 1 d .
C(27) C 0.2162(4) -0.1149(5) 0.5100(4) 0.094(3) Uani 1.00 1 d .
C(28) C 0.2467(5) -0.1887(5) 0.4873(5) 0.093(3) Uani 1.00 1 d .
C(29) C 0.2971(4) -0.1856(4) 0.4390(4) 0.084(3) Uani 1.00 1 d .
C(30) C 0.3187(4) -0.1085(4) 0.4143(3) 0.065(2) Uani 1.00 1 d .
C(31) C 0.2612(3) 0.0858(4) 0.3303(3) 0.059(2) Uani 1.00 1 d .
C(32) C 0.2097(5) 0.0275(5) 0.3037(4) 0.099(3) Uani 1.00 1 d .
C(33) C 0.1668(6) 0.0461(7) 0.2454(5) 0.133(4) Uani 1.00 1 d .
C(34) C 0.1777(6) 0.1224(7) 0.2145(5) 0.113(4) Uani 1.00 1 d .
C(35) C 0.2285(5) 0.1798(6) 0.2391(4) 0.096(3) Uani 1.00 1 d .
C(36) C 0.2707(4) 0.1642(5) 0.2980(4) 0.076(2) Uani 1.00 1 d .
C(37) C 0.0956(3) 0.1898(4) 0.4122(3) 0.059(2) Uani 1.00 1 d .
C(38) C 0.0853(4) 0.2533(4) 0.3651(4) 0.076(2) Uani 1.00 1 d .
C(39) C 0.1381(4) 0.3202(4) 0.3655(3) 0.067(2) Uani 1.00 1 d .
C(40) C 0.0378(4) 0.1170(5) 0.4101(5) 0.084(3) Uani 1.00 1 d .
C(41) C 0.1259(6) 0.3909(7) 0.3150(5) 0.107(4) Uani 1.00 1 d .
C(42) C 0.3947(4) 0.3574(4) 0.4064(4) 0.068(2) Uani 1.00 1 d .
C(43) C 0.3945(4) 0.4386(5) 0.4350(4) 0.081(3) Uani 1.00 1 d .
C(44) C 0.3423(4) 0.4581(4) 0.4806(4) 0.071(2) Uani 1.00 1 d .
C(45) C 0.4507(7) 0.3442(6) 0.3531(6) 0.118(4) Uani 1.00 1 d .
C(46) C 0.3426(8) 0.5476(5) 0.5071(7) 0.120(4) Uani 1.00 1 d .
C(47) C 0.3900(4) 0.2296(5) 0.6106(4) 0.075(2) Uani 1.00 1 d .
C(48) C 0.3514(4) 0.1719(5) 0.6469(4) 0.078(2) Uani 1.00 1 d .
C(49) C 0.2778(4) 0.1485(4) 0.6273(3) 0.066(2) Uani 1.00 1 d .
C(50) C 0.4736(6) 0.2549(8) 0.6331(7) 0.132(5) Uani 1.00 1 d .
C(51) C 0.2361(7) 0.0837(5) 0.6670(4) 0.095(3) Uani 1.00 1 d .
H(1) H 0.2848 0.4209 0.6385 0.103 Uiso 1.00 1 c R
H(2) H 0.3742 0.4056 0.7309 0.134 Uiso 1.00 1 c R
H(3) H 0.3355 0.3306 0.8225 0.141 Uiso 1.00 1 c R
H(4) H 0.2144 0.2711 0.8243 0.135 Uiso 1.00 1 c R
H(5) H 0.1246 0.2878 0.7329 0.106 Uiso 1.00 1 c R
H(6) H -0.0014 0.4169 0.6692 0.098 Uiso 1.00 1 c R
H(7) H -0.1182 0.3467 0.6868 0.126 Uiso 1.00 1 c R
H(8) H -0.1389 0.2072 0.6520 0.126 Uiso 1.00 1 c R
H(9) H -0.0460 0.1361 0.5947 0.134 Uiso 1.00 1 c R
H(10) H 0.0720 0.2055 0.5746 0.094 Uiso 1.00 1 c R
H(11) H 0.1336 0.5152 0.6895 0.100 Uiso 1.00 1 c R
H(12) H 0.1142 0.6634 0.6685 0.126 Uiso 1.00 1 c R
H(13) H 0.0857 0.7129 0.5635 0.127 Uiso 1.00 1 c R
H(14) H 0.0826 0.6182 0.4759 0.127 Uiso 1.00 1 c R
H(15) H 0.1039 0.4688 0.4936 0.098 Uiso 1.00 1 c R
H(16) H 0.4064 0.0213 0.2997 0.096 Uiso 1.00 1 c R
H(17) H 0.5406 0.0202 0.2870 0.121 Uiso 1.00 1 c R
H(18) H 0.6261 0.0647 0.3721 0.115 Uiso 1.00 1 c R
H(19) H 0.5792 0.1107 0.4699 0.122 Uiso 1.00 1 c R
H(20) H 0.4463 0.1146 0.4832 0.096 Uiso 1.00 1 c R
H(21) H 0.2150 0.0169 0.5020 0.087 Uiso 1.00 1 c R
H(22) H 0.1780 -0.1177 0.5431 0.114 Uiso 1.00 1 c R
H(23) H 0.2318 -0.2437 0.5058 0.112 Uiso 1.00 1 c R
H(24) H 0.3187 -0.2391 0.4231 0.101 Uiso 1.00 1 c R
H(25) H 0.3559 -0.1063 0.3804 0.078 Uiso 1.00 1 c R
H(26) H 0.2023 -0.0268 0.3266 0.117 Uiso 1.00 1 c R
H(27) H 0.1303 0.0043 0.2258 0.157 Uiso 1.00 1 c R
H(28) H 0.1476 0.1355 0.1738 0.134 Uiso 1.00 1 c R
H(29) H 0.2355 0.2341 0.2162 0.116 Uiso 1.00 1 c R
H(30) H 0.3071 0.2066 0.3170 0.091 Uiso 1.00 1 c R

loop_
_atom_site_aniso_label
_atom_site_aniso_U_11
_atom_site_aniso_U_22
_atom_site_aniso_U_33
_atom_site_aniso_U_12
_atom_site_aniso_U_13
_atom_site_aniso_U_23
Er(1) 0.0516(1) 0.0399(1) 0.0375(1) 0.0031(1) 0.00323(9) -0.0024(1)
P(1) 0.0574(9) 0.0522(8) 0.048(1) 0.0083(7) 0.0052(8) -0.0079(7)
P(2) 0.0573(9) 0.0468(8) 0.050(1) 0.0081(6) 0.0037(8) -0.0072(6)
F(1) 0.227(8) 0.232(8) 0.224(9) -0.143(7) -0.129(8) 0.060(7)
F(2) 0.215(8) 0.202(7) 0.33(1) -0.139(6) 0.175(9) -0.129(8)
F(3) 0.112(4) 0.062(3) 0.42(1) -0.017(3) -0.020(6) -0.012(5)
F(4) 0.29(1) 0.221(8) 0.149(6) 0.116(7) 0.122(7) 0.122(6)
F(5) 0.174(6) 0.261(9) 0.211(8) -0.032(6) -0.083(6) 0.160(7)
F(6) 0.34(1) 0.094(4) 0.164(7) 0.043(5) -0.048(7) 0.044(4)
F(7) 0.29(1) 0.46(2) 0.152(8) -0.22(1) 0.149(8) -0.17(1)
F(8) 0.166(5) 0.143(5) 0.174(6) -0.024(4) 0.102(5) 0.027(4)
F(9) 0.26(1) 0.191(7) 0.34(1) 0.123(8) 0.22(1) 0.116(9)
F(10) 0.195(6) 0.097(4) 0.33(1) -0.082(4) 0.111(7) -0.070(5)
F(11) 0.228(9) 0.077(4) 0.40(2) 0.024(5) 0.03(1) -0.039(6)
F(12) 0.54(2) 0.114(5) 0.159(7) -0.143(8) 0.13(1) -0.075(5)
F(13) 0.059(4) 0.37(1) 0.39(2) 0.054(5) -0.015(6) -0.21(1)
F(14) 0.129(5) 0.175(6) 0.238(9) -0.045(4) -0.076(5) -0.008(6)
F(15) 0.186(8) 0.39(1) 0.186(9) -0.063(8) -0.127(8) 0.089(9)
F(16) 0.46(1) 0.113(5) 0.126(6) -0.127(7) 0.077(8) -0.002(4)
F(17) 0.25(1) 0.37(1) 0.197(9) -0.131(9) -0.094(7) 0.23(1)
F(18) 0.28(1) 0.154(6) 0.31(1) 0.055(6) 0.22(1) 0.102(7)
O(1) 0.066(2) 0.058(2) 0.060(3) 0.004(2) 0.014(2) -0.015(2)
O(2) 0.080(3) 0.052(2) 0.052(3) 0.008(2) 0.015(2) -0.009(2)
O(3) 0.064(3) 0.056(2) 0.060(3) -0.002(2) -0.007(2) -0.002(2)
O(4) 0.073(3) 0.067(3) 0.050(3) 0.004(2) -0.003(2) 0.011(2)
O(5) 0.075(3) 0.064(3) 0.063(3) -0.002(2) 0.019(2) 0.003(2)
O(6) 0.068(3) 0.055(2) 0.073(3) -0.004(2) 0.011(2) -0.006(2)
O(7) 0.061(2) 0.072(2) 0.059(3) -0.001(2) -0.008(2) -0.002(2)
O(8) 0.074(3) 0.062(2) 0.052(3) 0.004(2) 0.004(2) 0.007(2)
C(1) 0.071(4) 0.070(4) 0.053(4) 0.024(3) -0.000(3) -0.010(3)
C(2) 0.078(5) 0.106(6) 0.072(6) 0.013(4) -0.005(4) -0.018(4)
C(3) 0.085(6) 0.136(8) 0.114(8) 0.041(5) -0.028(6) -0.050(7)
C(4) 0.15(1) 0.130(8) 0.074(7) 0.063(7) -0.042(7) -0.036(6)
C(5) 0.160(9) 0.105(7) 0.072(6) 0.037(7) -0.022(7) -0.003(5)
C(6) 0.113(6) 0.091(5) 0.061(5) 0.019(4) -0.009(5) 0.006(4)
C(7) 0.063(4) 0.059(4) 0.045(4) 0.004(3) 0.007(3) -0.003(3)
C(8) 0.081(5) 0.090(5) 0.074(5) -0.009(4) 0.027(4) -0.009(4)
C(9) 0.099(6) 0.111(7) 0.104(7) -0.005(5) 0.046(5) -0.006(5)
C(10) 0.078(5) 0.133(7) 0.105(7) -0.024(5) 0.028(5) 0.005(6)
C(11) 0.126(7) 0.083(5) 0.127(8) -0.035(5) 0.031(7) -0.016(5)
C(12) 0.077(5) 0.074(4) 0.084(5) -0.003(4) 0.011(4) -0.006(4)
C(13) 0.052(3) 0.060(4) 0.056(4) 0.008(3) 0.004(3) -0.007(3)
C(14) 0.115(6) 0.057(4) 0.078(5) 0.005(4) 0.018(4) -0.015(3)
C(15) 0.130(7) 0.060(5) 0.123(8) 0.005(4) 0.024(6) -0.015(5)
C(16) 0.099(6) 0.057(5) 0.16(1) 0.019(4) 0.024(7) 0.011(6)
C(17) 0.123(7) 0.091(6) 0.103(8) 0.019(5) -0.002(6) 0.033(5)
C(18) 0.097(5) 0.075(5) 0.074(5) 0.008(4) -0.009(4) 0.007(4)
C(19) 0.066(4) 0.049(3) 0.047(4) 0.005(3) 0.002(3) -0.004(2)
C(20) 0.060(4) 0.109(5) 0.072(5) 0.007(4) 0.010(4) -0.026(4)
C(21) 0.073(5) 0.139(7) 0.089(7) 0.014(5) 0.019(5) -0.018(5)
C(22) 0.060(5) 0.114(6) 0.115(8) 0.017(4) 0.009(5) 0.017(5)
C(23) 0.071(5) 0.141(7) 0.093(7) 0.002(5) -0.018(5) -0.002(6)
C(24) 0.069(5) 0.115(6) 0.056(5) 0.000(4) -0.005(4) -0.009(4)
C(25) 0.055(4) 0.056(3) 0.055(4) 0.004(3) -0.003(3) -0.004(3)
C(26) 0.073(4) 0.065(4) 0.079(5) 0.000(3) 0.020(4) -0.004(3)
C(27) 0.087(5) 0.083(6) 0.116(7) -0.012(4) 0.038(5) 0.005(5)
C(28) 0.106(6) 0.058(5) 0.116(7) -0.014(4) 0.008(6) 0.003(4)
C(29) 0.091(5) 0.057(5) 0.105(7) 0.004(4) 0.005(5) -0.007(4)
C(30) 0.071(4) 0.055(4) 0.069(5) 0.006(3) 0.003(3) -0.009(3)
C(31) 0.050(3) 0.069(4) 0.058(4) 0.011(3) -0.003(3) -0.007(3)
C(32) 0.106(6) 0.096(6) 0.089(6) -0.005(5) -0.036(5) -0.013(5)
C(33) 0.146(9) 0.139(9) 0.107(8) -0.015(7) -0.054(7) -0.023(7)
C(34) 0.105(7) 0.158(9) 0.071(6) 0.029(6) -0.027(5) 0.002(6)
C(35) 0.087(6) 0.136(7) 0.066(6) 0.023(5) 0.005(5) 0.028(5)
C(36) 0.073(4) 0.091(5) 0.063(5) 0.015(4) -0.002(4) 0.003(4)
C(37) 0.048(3) 0.060(4) 0.067(4) 0.007(3) 0.001(3) -0.013(3)
C(38) 0.075(5) 0.075(5) 0.075(5) 0.003(3) -0.010(4) 0.006(3)
C(39) 0.078(5) 0.073(4) 0.049(4) 0.023(3) 0.001(4) 0.010(3)
C(40) 0.062(5) 0.075(5) 0.112(7) -0.003(4) -0.006(5) -0.015(4)
C(41) 0.118(8) 0.114(8) 0.085(7) 0.015(6) -0.024(6) 0.039(6)
C(42) 0.069(4) 0.067(4) 0.070(5) 0.005(3) 0.012(4) 0.010(3)
C(43) 0.080(5) 0.076(5) 0.087(6) -0.010(4) 0.010(4) 0.006(4)
C(44) 0.075(5) 0.050(4) 0.086(5) -0.006(3) -0.004(4) 0.001(3)
C(45) 0.133(9) 0.095(7) 0.13(1) -0.023(6) 0.071(8) -0.016(6)
C(46) 0.16(1) 0.053(5) 0.15(1) -0.022(6) 0.035(8) -0.006(6)
C(47) 0.070(4) 0.077(4) 0.074(5) 0.021(4) -0.017(4) -0.007(4)
C(48) 0.084(5) 0.076(5) 0.072(5) 0.013(4) -0.015(4) 0.011(4)
C(49) 0.092(5) 0.055(4) 0.050(4) 0.018(3) 0.009(4) 0.006(3)
C(50) 0.080(7) 0.137(9) 0.17(1) 0.000(6) -0.066(8) 0.025(8)
C(51) 0.162(9) 0.071(5) 0.054(5) 0.011(5) 0.026(6) 0.018(4)

loop_
_atom_type_symbol
_atom_type_description
_atom_type_scat_dispersion_real
_atom_type_scat_dispersion_imag
_atom_type_scat_source
C C 0.003 0.002
;
International Tables for Crystallography
(1992, Vol. C, Tables 4.2.6.8 and 6.1.1.4)
;
H H 0.000 0.000
;
International Tables for Crystallography
(1992, Vol. C, Table 6.1.1.4)
;
O O 0.011 0.006
;
International Tables for Crystallography
(1992, Vol. C, Tables 4.2.6.8 and 6.1.1.4)
;
P P 0.102 0.094
;
International Tables for Crystallography
(1992, Vol. C, Tables 4.2.6.8 and 6.1.1.4)
;
F F 0.017 0.010
;
International Tables for Crystallography
(1992, Vol. C, Tables 4.2.6.8 and 6.1.1.4)
;
Er Er -0.259 4.958
;
International Tables for Crystallography
(1992, Vol. C, Tables 4.2.6.8 and 6.1.1.4)
;

loop_
_geom_angle_atom_site_label_1
_geom_angle_atom_site_label_2
_geom_angle_atom_site_label_3
_geom_angle
Er(1) O(1) P(1) 155.1(2)
O(2) Er(1) O(1) 142.8(1)
O(3) Er(1) O(1) 77.9(1)
O(4) Er(1) O(1) 85.3(1)
O(5) Er(1) O(1) 143.2(1)
O(6) Er(1) O(1) 73.2(1)
O(7) Er(1) O(1) 105.1(1)
O(8) Er(1) O(1) 73.7(1)
Er(1) O(2) P(2) 156.3(2)
O(3) Er(1) O(2) 73.0(1)
O(4) Er(1) O(2) 106.5(1)
O(5) Er(1) O(2) 73.5(1)
O(6) Er(1) O(2) 143.3(1)
O(7) Er(1) O(2) 86.4(1)
O(8) Er(1) O(2) 76.5(1)
O(4) Er(1) O(3) 71.7(1)
O(5) Er(1) O(3) 121.9(1)
O(6) Er(1) O(3) 138.7(1)
O(7) Er(1) O(3) 144.2(1)
O(8) Er(1) O(3) 74.5(1)
Er(1) O(3) C(37) 134.7(4)
O(5) Er(1) O(4) 74.2(1)
O(6) Er(1) O(4) 77.1(1)
O(7) Er(1) O(4) 143.6(1)
O(8) Er(1) O(4) 143.1(1)
Er(1) O(4) C(39) 136.8(4)
O(6) Er(1) O(5) 72.5(1)
O(7) Er(1) O(5) 77.3(1)
O(8) Er(1) O(5) 138.2(1)
Er(1) O(5) C(42) 134.9(4)
O(7) Er(1) O(6) 73.1(1)
O(8) Er(1) O(6) 122.9(1)
Er(1) O(6) C(44) 134.9(4)
O(8) Er(1) O(7) 72.4(1)
Er(1) O(7) C(47) 135.7(4)
Er(1) O(8) C(49) 134.0(4)
C(1) P(1) O(1) 113.2(3)
C(7) P(1) O(1) 109.4(3)
C(13) P(1) O(1) 110.4(3)
P(1) C(1) C(2) 118.0(5)
P(1) C(1) C(6) 123.0(5)
C(7) P(1) C(1) 108.1(3)
C(13) P(1) C(1) 106.8(3)
P(1) C(7) C(8) 122.3(5)
P(1) C(7) C(12) 118.9(5)
C(13) P(1) C(7) 108.8(3)
P(1) C(13) C(14) 122.1(5)
P(1) C(13) C(18) 118.5(5)
C(19) P(2) O(2) 110.0(2)
C(25) P(2) O(2) 110.0(3)
C(31) P(2) O(2) 112.5(3)
P(2) C(19) C(20) 123.2(5)
P(2) C(19) C(24) 118.0(5)
C(25) P(2) C(19) 108.3(3)
C(31) P(2) C(19) 108.6(3)
P(2) C(25) C(26) 118.2(5)
P(2) C(25) C(30) 122.2(5)
C(31) P(2) C(25) 107.2(3)
P(2) C(31) C(32) 123.6(5)
P(2) C(31) C(36) 117.4(5)
F(1) C(40) C(37) 114.8(8)
F(1) C(40) F(2) 99.4(8)
F(1) C(40) F(3) 103.3(8)
F(2) C(40) C(37) 112.2(8)
F(2) C(40) F(3) 109.2(9)
F(3) C(40) C(37) 116.4(6)
F(4) C(41) C(39) 114.7(9)
F(4) C(41) F(5) 105.5(9)
F(4) C(41) F(6) 106.0(9)
F(5) C(41) C(39) 113.7(9)
F(5) C(41) F(6) 101.6(9)
F(6) C(41) C(39) 114.0(8)
F(7) C(45) C(42) 112(1)
F(7) C(45) F(8) 108(1)
F(7) C(45) F(9) 104(1)
F(8) C(45) C(42) 116.7(8)
F(8) C(45) F(9) 103(1)
F(9) C(45) C(42) 109(1)
F(10) C(46) C(44) 116(1)
F(10) C(46) F(11) 99.3(9)
F(10) C(46) F(12) 110(1)
F(11) C(46) C(44) 109(1)
F(11) C(46) F(12) 101(1)
F(12) C(46) C(44) 116.7(9)
F(13) C(50) C(47) 114(1)
F(13) C(50) F(14) 111(1)
F(13) C(50) F(15) 108(1)
F(14) C(50) C(47) 111.0(8)
F(14) C(50) F(15) 99(1)
F(15) C(50) C(47) 110(1)
F(16) C(51) C(49) 115.5(8)
F(16) C(51) F(17) 100.5(9)
F(16) C(51) F(18) 104(1)
F(17) C(51) C(49) 114.5(9)
F(17) C(51) F(18) 104.5(9)
F(18) C(51) C(49) 115.7(8)
O(3) C(37) C(38) 128.8(6)
O(3) C(37) C(40) 114.0(6)
O(4) C(39) C(38) 129.6(6)
O(4) C(39) C(41) 112.0(6)
O(5) C(42) C(43) 128.8(7)
O(5) C(42) C(45) 115.0(6)
O(6) C(44) C(43) 128.5(6)
O(6) C(44) C(46) 113.9(8)
O(7) C(47) C(48) 129.2(7)
O(7) C(47) C(50) 111.6(7)
O(8) C(49) C(48) 128.9(6)
O(8) C(49) C(51) 111.6(6)
C(6) C(1) C(2) 119.0(7)
C(1) C(2) C(3) 121.0(8)
C(1) C(6) C(5) 120.2(8)
C(2) C(3) C(4) 117.8(9)
C(3) C(4) C(5) 121(1)
C(4) C(5) C(6) 120.4(9)
C(12) C(7) C(8) 118.8(6)
C(7) C(8) C(9) 120.2(7)
C(7) C(12) C(11) 119.8(7)
C(8) C(9) C(10) 120.8(8)
C(9) C(10) C(11) 120.0(8)
C(10) C(11) C(12) 120.4(8)
C(18) C(13) C(14) 119.4(6)
C(13) C(14) C(15) 119.1(7)
C(13) C(18) C(17) 119.0(7)
C(14) C(15) C(16) 121.8(8)
C(15) C(16) C(17) 119.9(8)
C(16) C(17) C(18) 120.7(9)
C(24) C(19) C(20) 118.8(6)
C(19) C(20) C(21) 119.9(7)
C(19) C(24) C(23) 120.3(7)
C(20) C(21) C(22) 120.8(8)
C(21) C(22) C(23) 119.5(8)
C(22) C(23) C(24) 120.7(8)
C(30) C(25) C(26) 119.6(6)
C(25) C(26) C(27) 119.2(6)
C(25) C(30) C(29) 120.2(6)
C(26) C(27) C(28) 120.6(8)
C(27) C(28) C(29) 120.0(7)
C(28) C(29) C(30) 120.3(7)
C(36) C(31) C(32) 118.9(6)
C(31) C(32) C(33) 120.4(8)
C(31) C(36) C(35) 119.3(7)
C(32) C(33) C(34) 119.7(9)
C(33) C(34) C(35) 121.0(9)
C(34) C(35) C(36) 120.8(8)
C(37) C(38) C(39) 118.3(6)
C(40) C(37) C(38) 117.2(6)
C(38) C(39) C(41) 118.4(7)
C(42) C(43) C(44) 120.2(7)
C(45) C(42) C(43) 116.2(7)
C(43) C(44) C(46) 117.6(8)
C(47) C(48) C(49) 119.8(7)
C(50) C(47) C(48) 119.1(8)
C(48) C(49) C(51) 119.5(7)
C(1) C(2) H(1) 118.6589
C(1) C(6) H(5) 119.2219
H(1) C(2) C(3) 120.3132
C(2) C(3) H(2) 120.8984
H(2) C(3) C(4) 121.2998
C(3) C(4) H(3) 117.7177
H(3) C(4) C(5) 120.7371
C(4) C(5) H(4) 118.0703
C(5) C(6) H(5) 120.5352
H(4) C(5) C(6) 121.5239
C(7) C(8) H(6) 119.7610
C(7) C(12) H(10) 119.4676
H(6) C(8) C(9) 120.0651
C(8) C(9) H(7) 119.8989
H(7) C(9) C(10) 119.2696
C(9) C(10) H(8) 120.0217
C(10) C(11) H(9) 120.0925
H(8) C(10) C(11) 119.9910
C(11) C(12) H(10) 120.7494
H(9) C(11) C(12) 119.4689
C(13) C(14) H(11) 119.4625
C(13) C(18) H(15) 119.8786
H(11) C(14) C(15) 121.4534
C(14) C(15) H(12) 119.1422
H(12) C(15) C(16) 119.0617
C(15) C(16) H(13) 120.6778
C(16) C(17) H(14) 119.9429
H(13) C(16) C(17) 119.3972
C(17) C(18) H(15) 121.0671
H(14) C(17) C(18) 119.3207
C(19) C(20) H(16) 119.7786
C(19) C(24) H(20) 119.6094
H(16) C(20) C(21) 120.2935
C(20) C(21) H(17) 119.9636
H(17) C(21) C(22) 119.2297
C(21) C(22) H(18) 120.8331
C(22) C(23) H(19) 119.9747
H(18) C(22) C(23) 119.7073
C(23) C(24) H(20) 120.0807
H(19) C(23) C(24) 119.3648
C(25) C(26) H(21) 120.3740
C(25) C(30) H(25) 119.5465
H(21) C(26) C(27) 120.3797
C(26) C(27) H(22) 119.6553
H(22) C(27) C(28) 119.6893
C(27) C(28) H(23) 119.2174
H(23) C(28) C(29) 120.7502
C(28) C(29) H(24) 119.3233
C(29) C(30) H(25) 120.2742
H(24) C(29) C(30) 120.3543
C(31) C(32) H(26) 119.0396
C(31) C(36) H(30) 119.3982
H(26) C(32) C(33) 120.5682
C(32) C(33) H(27) 120.7474
H(27) C(33) C(34) 119.5740
C(33) C(34) H(28) 119.6357
C(34) C(35) H(29) 119.6805
H(28) C(34) C(35) 119.4007
C(35) C(36) H(30) 121.3412
H(29) C(35) C(36) 119.4798

loop_
_geom_bond_atom_site_label_1
_geom_bond_atom_site_label_2
_geom_bond_distance
Er(1) O(1) 2.235(4)
Er(1) O(2) 2.240(4)
Er(1) O(3) 2.393(4)
Er(1) O(4) 2.293(4)
Er(1) O(5) 2.350(4)
Er(1) O(6) 2.356(4)
Er(1) O(7) 2.315(4)
Er(1) O(8) 2.360(4)
P(1) O(1) 1.491(4)
P(1) C(1) 1.792(7)
P(1) C(7) 1.780(6)
P(1) C(13) 1.790(6)
P(2) O(2) 1.489(4)
P(2) C(19) 1.781(6)
P(2) C(25) 1.798(6)
P(2) C(31) 1.792(6)
F(1) C(40) 1.28(1)
F(2) C(40) 1.22(1)
F(3) C(40) 1.199(9)
F(4) C(41) 1.24(1)
F(5) C(41) 1.30(1)
F(6) C(41) 1.26(1)
F(7) C(45) 1.23(2)
F(8) C(45) 1.28(1)
F(9) C(45) 1.30(1)
F(10) C(46) 1.27(1)
F(11) C(46) 1.31(2)
F(12) C(46) 1.21(2)
F(13) C(50) 1.17(2)
F(14) C(50) 1.30(1)
F(15) C(50) 1.33(2)
F(16) C(51) 1.22(1)
F(17) C(51) 1.24(1)
F(18) C(51) 1.21(1)
O(3) C(37) 1.230(7)
O(4) C(39) 1.242(8)
O(5) C(42) 1.236(8)
O(6) C(44) 1.246(8)
O(7) C(47) 1.247(9)
O(8) C(49) 1.259(8)
C(1) C(2) 1.38(1)
C(1) C(6) 1.38(1)
C(2) C(3) 1.39(1)
C(3) C(4) 1.38(2)
C(4) C(5) 1.35(2)
C(5) C(6) 1.37(1)
C(7) C(8) 1.387(9)
C(7) C(12) 1.364(9)
C(8) C(9) 1.38(1)
C(9) C(10) 1.34(1)
C(10) C(11) 1.36(1)
C(11) C(12) 1.40(1)
C(13) C(14) 1.384(9)
C(13) C(18) 1.38(1)
C(14) C(15) 1.38(1)
C(15) C(16) 1.34(2)
C(16) C(17) 1.35(1)
C(17) C(18) 1.40(1)
C(19) C(20) 1.37(1)
C(19) C(24) 1.371(9)
C(20) C(21) 1.38(1)
C(21) C(22) 1.35(1)
C(22) C(23) 1.35(1)
C(23) C(24) 1.38(1)
C(25) C(26) 1.375(9)
C(25) C(30) 1.384(8)
C(26) C(27) 1.38(1)
C(27) C(28) 1.36(1)
C(28) C(29) 1.36(1)
C(29) C(30) 1.366(9)
C(31) C(32) 1.37(1)
C(31) C(36) 1.405(9)
C(32) C(33) 1.40(1)
C(33) C(34) 1.37(2)
C(34) C(35) 1.34(1)
C(35) C(36) 1.40(1)
C(37) C(38) 1.39(1)
C(37) C(40) 1.516(9)
C(38) C(39) 1.39(1)
C(39) C(41) 1.52(1)
C(42) C(43) 1.40(1)
C(42) C(45) 1.52(1)
C(43) C(44) 1.38(1)
C(44) C(46) 1.50(1)
C(47) C(48) 1.37(1)
C(47) C(50) 1.55(1)
C(48) C(49) 1.37(1)
C(49) C(51) 1.51(1)
C(2) H(1) 0.9800
C(3) H(2) 0.9800
C(4) H(3) 0.9800
C(5) H(4) 0.9800
C(6) H(5) 0.9800
C(8) H(6) 0.9800
C(9) H(7) 0.9800
C(10) H(8) 0.9800
C(11) H(9) 0.9800
C(12) H(10) 0.9800
C(14) H(11) 0.9800
C(15) H(12) 0.9800
C(16) H(13) 0.9800
C(17) H(14) 0.9800
C(18) H(15) 0.9800
C(20) H(16) 0.9800
C(21) H(17) 0.9800
C(22) H(18) 0.9800
C(23) H(19) 0.9800
C(24) H(20) 0.9800
C(26) H(21) 0.9800
C(27) H(22) 0.9800
C(28) H(23) 0.9800
C(29) H(24) 0.9800
C(30) H(25) 0.9800
C(32) H(26) 0.9800
C(33) H(27) 0.9800
C(34) H(28) 0.9800
C(35) H(29) 0.9800
C(36) H(30) 0.9800
H(5) C(6) 0.9800
